data_2005733
loop_
_publ_author_name
'Corden, J. P.'
'Errington, W.'
'Moore, P.'
'Phillips, P. R.'
'Wallbridge, M. G. H.'

_publ_section_title
;
 Two Schiff Base Ligands Derived from 2,2-Dimethyl-1,3-propanediamine
;
_journal_issue 12
_journal_name_full 'Acta Crystallographica Section C'
_journal_page_first 3199
_journal_page_last 3202
_journal_paper_doi 10.1107/S0108270196011134
_journal_volume 52
_journal_year 1996
_chemical_formula_sum 'C31 H30 N2 O2'
_chemical_formula_weight 462.57
_chemical_name_systematic
;
 2,2'-[2,2-dimethyl-1,3-propanediylbis(nitrilophenylmethylidyne)]diphenol
;
_space_group_IT_number 2
_symmetry_cell_setting triclinic
_symmetry_space_group_name_Hall '-P 1'
_symmetry_space_group_name_H-M 'P -1'
_audit_creation_method SHELXL
_cell_angle_alpha 99.39(6)
_cell_angle_beta 110.22(5)
_cell_angle_gamma 99.35(5)
_cell_formula_units_Z 2
_cell_length_a 10.261(9)
_cell_length_b 10.786(6)
_cell_length_c 12.425(5)
_cell_measurement_reflns_used 250
_cell_measurement_temperature 120(2)
_cell_measurement_theta_max 25.26
_cell_measurement_theta_min 1.80
_cell_volume 1237.0(15)
_computing_cell_refinement MADNES
_computing_data_collection 'MADNES (Pflugrath & Messerschmidt, 1992)'
_computing_data_reduction 'SHELXTL-Plus (Sheldrick, 1991)'
_computing_molecular_graphics SHELXTL-Plus
_computing_publication_material SHELXL93
_computing_structure_refinement 'SHELXL93 (Sheldrick, 1993)'
_computing_structure_solution SHELXTL-Plus
_diffrn_ambient_temperature 120(2)
_diffrn_measurement_device ' Delft Instruments FAST TV area detector diffractometer'
_diffrn_measurement_method 'Area detector'
_diffrn_radiation_monochromator graphite
_diffrn_radiation_source 'rotating anode'
_diffrn_radiation_type MoK\a
_diffrn_radiation_wavelength 0.71073
_diffrn_reflns_av_R_equivalents 0.0806
_diffrn_reflns_av_sigmaI/netI 0.0696
_diffrn_reflns_limit_h_max 11
_diffrn_reflns_limit_h_min -10
_diffrn_reflns_limit_k_max 9
_diffrn_reflns_limit_k_min -11
_diffrn_reflns_limit_l_max 13
_diffrn_reflns_limit_l_min -13
_diffrn_reflns_number 5128
_diffrn_reflns_theta_max 25.26
_diffrn_reflns_theta_min 1.80
_exptl_absorpt_coefficient_mu 0.078
_exptl_absorpt_correction_type none
_exptl_crystal_colour yellow
_exptl_crystal_density_diffrn 1.242
_exptl_crystal_density_meas ?
_exptl_crystal_description block
_exptl_crystal_F_000 492
_exptl_crystal_size_max 0.34
_exptl_crystal_size_mid 0.32
_exptl_crystal_size_min 0.24
_refine_diff_density_max 0.23
_refine_diff_density_min -0.24
_refine_ls_extinction_method none
_refine_ls_goodness_of_fit_all 0.950
_refine_ls_goodness_of_fit_obs 1.080
_refine_ls_hydrogen_treatment noref
_refine_ls_matrix_type full
_refine_ls_number_parameters 320
_refine_ls_number_reflns 3507
_refine_ls_number_restraints 2
_refine_ls_restrained_S_all 1.013
_refine_ls_restrained_S_obs 1.080
_refine_ls_R_factor_all 0.0676
_refine_ls_R_factor_obs 0.0514
_refine_ls_shift/esd_max 0.000
_refine_ls_shift/esd_mean 0.000
_refine_ls_structure_factor_coef Fsqd
_refine_ls_weighting_details 'w = 1/[\s^2^(Fo^2^)+( 0.0750P)^2^] where P=(Fo^2^+2Fc^2^)/3'
_refine_ls_weighting_scheme calc
_refine_ls_wR_factor_all 0.1402
_refine_ls_wR_factor_obs 0.1259
_reflns_number_observed 2573
_reflns_number_total 3510
_reflns_observed_criterion >2sigma(I)
_cod_data_source_file bm1090.cif
_cod_data_source_block II
_cod_depositor_comments
;
The following automatic conversions were performed:

'_exptl_crystal_density_meas' value 'not measured' was changed to '?'
- the value is perceived as not measured.

Automatic conversion script
Id: cif_fix_values 3008 2015-01-20 13:52:24Z robertas 

The following automatic conversions were performed:

'_refine_ls_weighting_scheme' value 'calc w = 1/[\s^2^(Fo^2^)+(
0.0750P)^2^] where P=(Fo^2^+2Fc^2^)/3' was changed to 'calc'. New tag
'_refine_ls_weighting_details' was created. The value of the new tag
was set to 'w = 1/[\s^2^(Fo^2^)+( 0.0750P)^2^] where
P=(Fo^2^+2Fc^2^)/3'.

Automatic conversion script
Id: cif_fix_values 3143 2015-03-26 13:38:13Z robertas 
;
_cod_original_cell_volume 1237.0(14)
_cod_database_code 2005733

loop_
_symmetry_equiv_pos_as_xyz
'x, y, z'
'-x, -y, -z'

loop_
_atom_site_aniso_label
_atom_site_aniso_U_11
_atom_site_aniso_U_22
_atom_site_aniso_U_33
_atom_site_aniso_U_12
_atom_site_aniso_U_13
_atom_site_aniso_U_23
O1 0.0310(10) 0.0598(12) 0.0378(11) 0.0162(8) 0.0163(8) 0.0129(9)
O2 0.0397(10) 0.0373(10) 0.0382(11) 0.0076(8) 0.0183(9) -0.0009(8)
N1 0.0255(11) 0.0276(11) 0.0232(11) 0.0055(8) 0.0093(9) 0.0047(8)
N2 0.0302(11) 0.0257(11) 0.0278(12) 0.0046(8) 0.0099(9) 0.0036(9)
C1 0.0248(13) 0.0298(13) 0.0307(14) 0.0033(9) 0.0106(11) 0.0026(10)
C2 0.0312(14) 0.047(2) 0.039(2) 0.0069(11) 0.0212(13) 0.0024(12)
C3 0.047(2) 0.042(2) 0.0300(15) 0.0005(11) 0.0234(13) 0.0020(11)
C4 0.0374(15) 0.0380(15) 0.0290(14) 0.0032(11) 0.0134(12) 0.0075(11)
C5 0.0296(13) 0.0301(13) 0.0262(13) 0.0066(10) 0.0121(11) 0.0050(10)
C6 0.0254(13) 0.0214(12) 0.0253(13) 0.0025(9) 0.0113(10) 0.0017(9)
C7 0.0247(12) 0.0165(12) 0.0248(13) 0.0025(8) 0.0079(10) 0.0022(9)
C8 0.0255(13) 0.0249(13) 0.0210(12) 0.0067(9) 0.0104(10) 0.0083(10)
C9 0.0289(13) 0.0253(13) 0.0258(13) 0.0044(9) 0.0097(11) 0.0034(10)
C10 0.0341(14) 0.0307(14) 0.0322(14) 0.0131(10) 0.0158(11) 0.0065(11)
C11 0.0265(14) 0.043(2) 0.0370(15) 0.0123(10) 0.0171(11) 0.0167(12)
C12 0.0238(13) 0.0318(14) 0.0327(14) 0.0018(10) 0.0070(11) 0.0098(11)
C13 0.0292(14) 0.0243(13) 0.0281(13) 0.0078(9) 0.0096(10) 0.0062(10)
C14 0.0243(13) 0.0301(13) 0.0218(12) 0.0064(9) 0.0077(10) 0.0039(10)
C15 0.0274(13) 0.0306(13) 0.0228(13) 0.0069(9) 0.0055(10) 0.0045(10)
C16 0.0426(15) 0.0347(14) 0.0243(13) 0.0118(11) 0.0087(11) 0.0062(10)
C17 0.0265(13) 0.0403(15) 0.0326(14) 0.0095(10) 0.0022(11) 0.0059(11)
C18 0.0299(14) 0.0325(14) 0.0279(14) 0.0101(10) 0.0096(11) 0.0054(11)
C19 0.0339(14) 0.0213(13) 0.0263(13) 0.0042(9) 0.0123(11) 0.0094(10)
C20 0.0233(12) 0.0257(13) 0.0240(13) 0.0031(9) 0.0063(10) 0.0036(10)
C21 0.0350(14) 0.0311(14) 0.0289(14) 0.0062(10) 0.0101(11) 0.0058(11)
C22 0.0376(15) 0.0318(15) 0.0307(14) 0.0116(11) 0.0066(12) 0.0001(11)
C23 0.0316(14) 0.046(2) 0.0285(14) 0.0133(11) 0.0076(12) -0.0037(12)
C24 0.040(2) 0.048(2) 0.0298(15) 0.0090(12) 0.0153(12) 0.0086(12)
C25 0.043(2) 0.0318(14) 0.0318(14) 0.0111(11) 0.0156(12) 0.0095(11)
C26 0.0290(13) 0.0227(12) 0.0287(13) 0.0037(9) 0.0137(11) 0.0072(10)
C27 0.0301(14) 0.0278(13) 0.0330(14) 0.0032(10) 0.0112(11) 0.0080(11)
C28 0.031(2) 0.040(2) 0.041(2) 0.0027(11) 0.0078(12) 0.0123(12)
C29 0.0278(14) 0.041(2) 0.056(2) 0.0074(11) 0.0163(13) 0.0179(13)
C30 0.037(2) 0.0349(15) 0.050(2) 0.0106(11) 0.0257(14) 0.0110(12)
C31 0.0361(15) 0.0237(13) 0.0348(15) 0.0028(10) 0.0169(12) 0.0068(11)

loop_
_atom_site_label
_atom_site_occupancy
_atom_site_fract_x
_atom_site_fract_y
_atom_site_fract_z
_atom_site_U_iso_or_equiv
_atom_site_thermal_displace_type
_atom_site_calc_flag
_atom_site_refinement_flags
_atom_site_type_symbol
O1 1 -0.4860(2) 0.1703(2) 0.73844(15) 0.0411(5) Uani d D O
H1A 1 -0.4573(13) 0.1684(24) 0.6827(8) 0.062 Uiso calc RD H
O2 1 0.0741(2) 0.3330(2) 0.52971(15) 0.0389(4) Uani d D O
H2A 1 -0.0097(5) 0.3402(20) 0.5176(9) 0.058 Uiso calc RD H
N1 1 -0.3256(2) 0.1374(2) 0.6273(2) 0.0257(4) Uani d D N
N2 1 -0.1306(2) 0.3939(2) 0.5778(2) 0.0288(5) Uani d D N
C1 1 -0.3885(2) 0.1426(2) 0.8300(2) 0.0294(5) Uani d D C
C2 1 -0.4169(3) 0.1374(2) 0.9306(2) 0.0382(6) Uani d . C
H2 1 -0.5039(3) 0.1541(2) 0.9335(2) 0.046 Uiso calc R H
C3 1 -0.3212(3) 0.1086(2) 1.0265(2) 0.0395(6) Uani d . C
H3 1 -0.3426(3) 0.1055(2) 1.0947(2) 0.047 Uiso calc R H
C4 1 -0.1939(3) 0.0841(2) 1.0241(2) 0.0353(6) Uani d . C
H4 1 -0.1277(3) 0.0643(2) 1.0904(2) 0.042 Uiso calc R H
C5 1 -0.1640(2) 0.0886(2) 0.9249(2) 0.0285(5) Uani d . C
H5 1 -0.0765(2) 0.0715(2) 0.9236(2) 0.034 Uiso calc R H
C6 1 -0.2589(2) 0.1177(2) 0.8257(2) 0.0244(5) Uani d . C
C7 1 -0.2289(2) 0.1174(2) 0.7171(2) 0.0231(5) Uani d . C
C8 1 -0.0892(2) 0.0946(2) 0.7176(2) 0.0229(5) Uani d . C
C9 1 -0.0829(2) -0.0147(2) 0.6441(2) 0.0274(5) Uani d . C
H9 1 -0.1682(2) -0.0778(2) 0.5953(2) 0.033 Uiso calc R H
C10 1 0.0464(2) -0.0317(2) 0.6418(2) 0.0309(6) Uani d . C
H10 1 0.0497(2) -0.1072(2) 0.5922(2) 0.037 Uiso calc R H
C11 1 0.1710(2) 0.0598(2) 0.7108(2) 0.0326(6) Uani d . C
H11 1 0.2596(2) 0.0485(2) 0.7076(2) 0.039 Uiso calc R H
C12 1 0.1660(2) 0.1682(2) 0.7845(2) 0.0308(6) Uani d . C
H12 1 0.2517(2) 0.2312(2) 0.8329(2) 0.037 Uiso calc R H
C13 1 0.0377(2) 0.1850(2) 0.7882(2) 0.0274(5) Uani d . C
H13 1 0.0356(2) 0.2595(2) 0.8397(2) 0.033 Uiso calc R H
C14 1 -0.3086(2) 0.1363(2) 0.5155(2) 0.0260(5) Uani d . C
H14A 1 -0.3604(2) 0.0511(2) 0.4603(2) 0.031 Uiso calc R H
H14B 1 -0.2060(2) 0.1477(2) 0.5289(2) 0.031 Uiso calc R H
C15 1 -0.3649(2) 0.2431(2) 0.4588(2) 0.0283(5) Uani d . C
C16 1 -0.3441(3) 0.2308(2) 0.3419(2) 0.0348(6) Uani d . C
H16A 1 -0.3815(14) 0.2966(9) 0.3027(6) 0.052 Uiso calc R H
H16B 1 -0.3955(13) 0.1446(5) 0.2909(5) 0.052 Uiso calc R H
H16C 1 -0.2421(3) 0.2433(14) 0.3570(2) 0.052 Uiso calc R H
C17 1 -0.5240(2) 0.2277(2) 0.4352(2) 0.0357(6) Uani d . C
H17A 1 -0.5565(4) 0.2997(8) 0.4038(12) 0.054 Uiso calc R H
H17B 1 -0.5387(3) 0.2275(14) 0.5090(3) 0.054 Uiso calc R H
H17C 1 -0.5786(3) 0.1459(7) 0.3776(10) 0.054 Uiso calc R H
C18 1 -0.2851(2) 0.3764(2) 0.5409(2) 0.0304(6) Uani d . C
H18A 1 -0.3155(2) 0.4442(2) 0.4997(2) 0.036 Uiso calc R H
H18B 1 -0.3101(2) 0.3862(2) 0.6115(2) 0.036 Uiso calc R H
C19 1 -0.0432(2) 0.4698(2) 0.6779(2) 0.0268(5) Uani d . C
C20 1 -0.0953(2) 0.5497(2) 0.7574(2) 0.0257(5) Uani d . C
C21 1 -0.1174(2) 0.6694(2) 0.7390(2) 0.0326(6) Uani d . C
H21 1 -0.0952(2) 0.7013(2) 0.6790(2) 0.039 Uiso calc R H
C22 1 -0.1718(3) 0.7421(2) 0.8077(2) 0.0356(6) Uani d . C
H22 1 -0.1858(3) 0.8243(2) 0.7952(2) 0.043 Uiso calc R H
C23 1 -0.2056(2) 0.6964(2) 0.8938(2) 0.0374(6) Uani d . C
H23 1 -0.2438(2) 0.7467(2) 0.9401(2) 0.045 Uiso calc R H
C24 1 -0.1843(3) 0.5780(2) 0.9132(2) 0.0391(6) Uani d . C
H24 1 -0.2078(3) 0.5463(2) 0.9728(2) 0.047 Uiso calc R H
C25 1 -0.1282(3) 0.5050(2) 0.8453(2) 0.0347(6) Uani d . C
H25 1 -0.1124(3) 0.4237(2) 0.8594(2) 0.042 Uiso calc R H
C26 1 0.1102(2) 0.4762(2) 0.7127(2) 0.0262(5) Uani d . C
C27 1 0.2098(2) 0.5486(2) 0.8239(2) 0.0309(6) Uani d . C
H27 1 0.1780(2) 0.6000(2) 0.8748(2) 0.037 Uiso calc R H
C28 1 0.3521(3) 0.5470(2) 0.8609(2) 0.0394(6) Uani d . C
H28 1 0.4171(3) 0.5952(2) 0.9371(2) 0.047 Uiso calc R H
C29 1 0.3999(3) 0.4745(2) 0.7861(2) 0.0405(6) Uani d . C
H29 1 0.4980(3) 0.4728(2) 0.8113(2) 0.049 Uiso calc R H
C30 1 0.3066(3) 0.4053(2) 0.6762(2) 0.0379(6) Uani d . C
H30 1 0.3412(3) 0.3569(2) 0.6255(2) 0.046 Uiso calc R H
C31 1 0.1623(3) 0.4045(2) 0.6374(2) 0.0312(6) Uani d D C

loop_
_atom_type_symbol
_atom_type_description
_atom_type_scat_dispersion_real
_atom_type_scat_dispersion_imag
_atom_type_scat_source
C C 0.0033 0.0016 'International Tables Vol C Tables 4.2.6.8 and 6.1.1.4'
H H 0.0000 0.0000 'International Tables Vol C Tables 4.2.6.8 and 6.1.1.4'
N N 0.0061 0.0033 'International Tables Vol C Tables 4.2.6.8 and 6.1.1.4'
O O 0.0106 0.0060 'International Tables Vol C Tables 4.2.6.8 and 6.1.1.4'

loop_
_geom_angle_atom_site_label_1
_geom_angle_atom_site_label_2
_geom_angle_atom_site_label_3
_geom_angle
_geom_angle_publ_flag
C7 N1 C14 122.4(2) no
C19 N2 C18 121.4(2) no
O1 C1 C2 118.8(2) no
O1 C1 C6 121.8(2) ?
C2 C1 C6 119.5(2) ?
C3 C2 C1 121.1(2) ?
C2 C3 C4 120.3(2) ?
C5 C4 C3 119.4(2) ?
C4 C5 C6 121.8(2) ?
C5 C6 C1 117.9(2) ?
C5 C6 C7 121.7(2) ?
C1 C6 C7 120.4(2) ?
N1 C7 C6 117.8(2) no
N1 C7 C8 123.5(2) ?
C6 C7 C8 118.6(2) ?
C13 C8 C9 118.4(2) ?
C13 C8 C7 120.5(2) ?
C9 C8 C7 121.0(2) ?
C10 C9 C8 120.4(2) ?
C9 C10 C11 120.5(2) ?
C10 C11 C12 119.6(2) ?
C13 C12 C11 120.2(2) ?
C12 C13 C8 120.9(2) ?
N1 C14 C15 112.4(2) no
C16 C15 C18 110.8(2) ?
C16 C15 C17 109.3(2) ?
C18 C15 C17 107.8(2) ?
C16 C15 C14 107.7(2) ?
C18 C15 C14 110.5(2) ?
C17 C15 C14 110.7(2) ?
N2 C18 C15 111.4(2) no
N2 C19 C26 118.4(2) no
N2 C19 C20 121.6(2) no
C26 C19 C20 120.0(2) ?
C25 C20 C21 119.1(2) ?
C25 C20 C19 121.8(2) ?
C21 C20 C19 119.1(2) ?
C22 C21 C20 120.1(2) ?
C23 C22 C21 120.5(2) ?
C22 C23 C24 120.1(2) ?
C23 C24 C25 119.7(2) ?
C20 C25 C24 120.5(2) ?
C27 C26 C31 117.6(2) ?
C27 C26 C19 121.4(2) ?
C31 C26 C19 121.0(2) ?
C28 C27 C26 121.8(2) ?
C27 C28 C29 119.5(3) ?
C30 C29 C28 120.4(2) ?
C29 C30 C31 121.1(2) ?
O2 C31 C30 119.0(2) ?
O2 C31 C26 121.3(2) no
C30 C31 C26 119.7(2) ?

loop_
_geom_bond_atom_site_label_1
_geom_bond_atom_site_label_2
_geom_bond_distance
_geom_bond_publ_flag
O1 C1 1.343(3) no
O2 C31 1.344(3) no
N1 C7 1.289(3) no
N1 C14 1.457(3) no
N2 C19 1.296(3) no
N2 C18 1.460(3) no
C1 C2 1.386(3) ?
C1 C6 1.416(3) ?
C2 C3 1.375(4) ?
C3 C4 1.383(4) ?
C4 C5 1.376(3) ?
C5 C6 1.400(3) ?
C6 C7 1.483(3) ?
C7 C8 1.492(3) ?
C8 C13 1.391(3) ?
C8 C9 1.393(3) ?
C9 C10 1.378(3) ?
C10 C11 1.378(4) ?
C11 C12 1.382(3) ?
C12 C13 1.373(3) ?
C14 C15 1.535(3) ?
C15 C16 1.528(3) ?
C15 C18 1.530(3) ?
C15 C17 1.531(3) ?
C19 C26 1.468(3) ?
C19 C20 1.497(3) ?
C20 C25 1.383(3) ?
C20 C21 1.388(3) ?
C21 C22 1.381(3) ?
C22 C23 1.372(3) ?
C23 C24 1.376(3) ?
C24 C25 1.389(3) ?
C26 C27 1.405(3) ?
C26 C31 1.414(3) ?
C27 C28 1.375(3) ?
C28 C29 1.384(4) ?
C29 C30 1.368(4) ?
C30 C31 1.388(4) ?

loop_
_geom_torsion_atom_site_label_1
_geom_torsion_atom_site_label_2
_geom_torsion_atom_site_label_3
_geom_torsion_atom_site_label_4
_geom_torsion
_geom_torsion_publ_flag
O1 C1 C2 C3 179.5(2) ?
C6 C1 C2 C3 0.0(3) ?
C1 C2 C3 C4 0.0(4) ?
C2 C3 C4 C5 -0.1(3) ?
C3 C4 C5 C6 0.1(3) ?
C4 C5 C6 C1 -0.1(3) ?
C4 C5 C6 C7 -177.6(2) ?
O1 C1 C6 C5 -179.5(2) ?
C2 C1 C6 C5 0.0(3) ?
O1 C1 C6 C7 -2.0(3) no
C2 C1 C6 C7 177.5(2) ?
C14 N1 C7 C6 -178.6(2) ?
C14 N1 C7 C8 1.6(3) ?
C5 C6 C7 N1 175.8(2) ?
C1 C6 C7 N1 -1.6(3) no
C5 C6 C7 C8 -4.4(3) ?
C1 C6 C7 C8 178.2(2) ?
N1 C7 C8 C13 112.7(2) ?
C6 C7 C8 C13 -67.1(3) ?
N1 C7 C8 C9 -64.7(3) ?
C6 C7 C8 C9 115.5(2) ?
C13 C8 C9 C10 -0.2(3) ?
C7 C8 C9 C10 177.2(2) ?
C8 C9 C10 C11 -0.9(3) ?
C9 C10 C11 C12 1.3(3) ?
C10 C11 C12 C13 -0.6(3) ?
C11 C12 C13 C8 -0.5(3) ?
C9 C8 C13 C12 0.9(3) ?
C7 C8 C13 C12 -176.5(2) ?
C7 N1 C14 C15 -139.8(2) no
N1 C14 C15 C16 -178.9(2) ?
N1 C14 C15 C18 59.8(2) no
N1 C14 C15 C17 -59.5(2) ?
C19 N2 C18 C15 -151.8(2) ?
C16 C15 C18 N2 -66.3(2) ?
C17 C15 C18 N2 174.1(2) ?
C14 C15 C18 N2 53.1(2) no
C18 N2 C19 C26 176.1(2) ?
C18 N2 C19 C20 -3.9(3) ?
N2 C19 C20 C25 91.7(3) ?
C26 C19 C20 C25 -88.2(3) ?
N2 C19 C20 C21 -85.2(3) ?
C26 C19 C20 C21 94.8(2) ?
C25 C20 C21 C22 -0.1(3) ?
C19 C20 C21 C22 177.0(2) ?
C20 C21 C22 C23 -0.6(4) ?
C21 C22 C23 C24 0.6(4) ?
C22 C23 C24 C25 0.1(4) ?
C21 C20 C25 C24 0.8(3) ?
C19 C20 C25 C24 -176.2(2) ?
C23 C24 C25 C20 -0.8(4) ?
N2 C19 C26 C27 -175.0(2) ?
C20 C19 C26 C27 5.0(3) ?
N2 C19 C26 C31 1.9(3) no
C20 C19 C26 C31 -178.1(2) ?
C31 C26 C27 C28 -2.3(3) ?
C19 C26 C27 C28 174.7(2) ?
C26 C27 C28 C29 1.4(3) ?
C27 C28 C29 C30 0.2(4) ?
C28 C29 C30 C31 -0.8(4) ?
C29 C30 C31 O2 -178.6(2) ?
C29 C30 C31 C26 -0.1(3) ?
C27 C26 C31 O2 -179.9(2) ?
C19 C26 C31 O2 3.1(3) no
C27 C26 C31 C30 1.6(3) ?
C19 C26 C31 C30 -175.4(2) ?

loop_
_cod_related_entry_id
_cod_related_entry_database
_cod_related_entry_code
1 ChemSpider 21186634
